data_7211452
loop_
_publ_author_name
'Wang, Jungang'
'Xiang, Jiachen'
'Wu, Anxin'
'Meng, Xianggao'

_publ_section_title
;
 Robust R22(8) hydrogen bonded dimer for crystal engineering of glycoluril
 derivatives
;
_journal_issue 46
_journal_name_full CrystEngComm
_journal_page_first 10079
_journal_paper_doi 10.1039/c3ce41702f
_journal_volume 15
_journal_year 2013
_chemical_formula_sum 'C51 H46 N6 O9'
_chemical_formula_weight 886.94
_chemical_name_systematic
; 
 ? 
;
_space_group_IT_number 2
_symmetry_cell_setting triclinic
_symmetry_space_group_name_Hall '-P 1'
_symmetry_space_group_name_H-M 'P -1'
_atom_sites_solution_hydrogens geom
_atom_sites_solution_primary direct
_atom_sites_solution_secondary difmap
_audit_creation_method SHELXL-97
_cell_angle_alpha 84.296(2)
_cell_angle_beta 78.149(2)
_cell_angle_gamma 76.410(2)
_cell_formula_units_Z 2
_cell_length_a 8.9810(9)
_cell_length_b 12.4978(12)
_cell_length_c 20.847(2)
_cell_measurement_reflns_used 4362
_cell_measurement_temperature 123(2)
_cell_measurement_theta_max 28.12
_cell_measurement_theta_min 2.38
_cell_volume 2222.7(4)
_computing_cell_refinement 'Bruker SMART'
_computing_data_collection 'Bruker SMART'
_computing_data_reduction 'Bruker SAINT'
_computing_molecular_graphics 'Bruker SHELXTL'
_computing_publication_material 'Bruker SHELXTL'
_computing_structure_refinement 'SHELXL-97 (Sheldrick, 1997)'
_computing_structure_solution 'SHELXS-97 (Sheldrick, 1990)'
_diffrn_ambient_temperature 123(2)
_diffrn_measured_fraction_theta_full 0.985
_diffrn_measured_fraction_theta_max 0.985
_diffrn_measurement_device_type 'CCD area detector'
_diffrn_measurement_method 'phi and omega scans'
_diffrn_radiation_monochromator graphite
_diffrn_radiation_source 'fine-focus sealed tube'
_diffrn_radiation_type MoK\a
_diffrn_radiation_wavelength 0.71073
_diffrn_reflns_av_R_equivalents 0.0226
_diffrn_reflns_av_sigmaI/netI 0.0424
_diffrn_reflns_limit_h_max 11
_diffrn_reflns_limit_h_min -10
_diffrn_reflns_limit_k_max 13
_diffrn_reflns_limit_k_min -15
_diffrn_reflns_limit_l_max 25
_diffrn_reflns_limit_l_min -25
_diffrn_reflns_number 14382
_diffrn_reflns_theta_full 26.00
_diffrn_reflns_theta_max 26.00
_diffrn_reflns_theta_min 1.91
_exptl_absorpt_coefficient_mu 0.092
_exptl_absorpt_correction_T_max 0.9818
_exptl_absorpt_correction_T_min 0.9818
_exptl_absorpt_correction_type none
_exptl_crystal_colour colorless
_exptl_crystal_density_diffrn 1.325
_exptl_crystal_density_method 'not measured'
_exptl_crystal_description block
_exptl_crystal_F_000 932
_exptl_crystal_size_max 0.20
_exptl_crystal_size_mid 0.20
_exptl_crystal_size_min 0.20
_refine_diff_density_max 0.318
_refine_diff_density_min -0.476
_refine_diff_density_rms 0.052
_refine_ls_extinction_method none
_refine_ls_goodness_of_fit_ref 1.104
_refine_ls_hydrogen_treatment mixed
_refine_ls_matrix_type full
_refine_ls_number_parameters 644
_refine_ls_number_reflns 8594
_refine_ls_number_restraints 0
_refine_ls_restrained_S_all 1.104
_refine_ls_R_factor_all 0.0796
_refine_ls_R_factor_gt 0.0681
_refine_ls_shift/su_max 0.000
_refine_ls_shift/su_mean 0.000
_refine_ls_structure_factor_coef Fsqd
_refine_ls_weighting_details 'calc w=1/[\s^2^(Fo^2^)+(0.0633P)^2^+1.6046P] where P=(Fo^2^+2Fc^2^)/3'
_refine_ls_weighting_scheme calc
_refine_ls_wR_factor_gt 0.1556
_refine_ls_wR_factor_ref 0.1626
_reflns_number_gt 7314
_reflns_number_total 8594
_reflns_threshold_expression >2sigma(I)
_cod_data_source_file c3ce41702f.txt
_cod_data_source_block 2a
_cod_depositor_comments
;
The following automatic conversions were performed:

'_symmetry_cell_setting' value 'Triclinic' changed to 'triclinic'
according to /home/saulius/struct/CIF-dictionaries/cif_core.dic
dictionary named 'cif_core.dic' version 2.4.2 from 2011-04-26.

Automatic conversion script
Id: cif_fix_values 1891 2012-01-12 08:04:46Z andrius 
;
_cod_original_sg_symbol_H-M P-1
_cod_database_code 7211452

loop_
_symmetry_equiv_pos_as_xyz
'x, y, z'
'-x, -y, -z'

loop_
_atom_site_label
_atom_site_type_symbol
_atom_site_fract_x
_atom_site_fract_y
_atom_site_fract_z
_atom_site_U_iso_or_equiv
_atom_site_adp_type
_atom_site_occupancy
_atom_site_symmetry_multiplicity
_atom_site_calc_flag
_atom_site_refinement_flags
_atom_site_disorder_assembly
_atom_site_disorder_group
C1 C 1.7104(3) -0.2998(2) 0.26604(12) 0.0391(6) Uani 1 1 d . . .
H1 H 1.7628 -0.3147 0.2223 0.047 Uiso 1 1 calc R . .
C2 C 1.7660(3) -0.2352(2) 0.30121(13) 0.0390(6) Uani 1 1 d . . .
H2 H 1.8554 -0.2068 0.2821 0.047 Uiso 1 1 calc R . .
C3 C 1.6904(3) -0.2123(2) 0.36444(12) 0.0360(6) Uani 1 1 d . . .
H3 H 1.7264 -0.1674 0.3895 0.043 Uiso 1 1 calc R . .
C4 C 1.5599(3) -0.2559(2) 0.39127(12) 0.0346(6) Uani 1 1 d . . .
C5 C 1.5134(3) -0.3202(2) 0.35194(13) 0.0398(7) Uani 1 1 d . . .
H5A H 1.4247 -0.3502 0.3697 0.048 Uiso 1 1 calc R . .
C6 C 1.4768(3) -0.2337(2) 0.45648(13) 0.0385(6) Uani 1 1 d . . .
C7 C 1.4117(3) -0.2141(2) 0.51166(13) 0.0398(6) Uani 1 1 d . . .
C8 C 1.3338(3) -0.1882(2) 0.57716(12) 0.0341(6) Uani 1 1 d . . .
C9 C 1.3811(3) -0.1145(3) 0.61096(13) 0.0408(7) Uani 1 1 d . . .
H9 H 1.4696 -0.0854 0.5914 0.049 Uiso 1 1 calc R . .
C10 C 1.3006(3) -0.0839(2) 0.67223(13) 0.0375(6) Uani 1 1 d . . .
H10 H 1.3337 -0.0336 0.6946 0.045 Uiso 1 1 calc R . .
C11 C 1.1706(3) -0.1260(2) 0.70199(11) 0.0285(5) Uani 1 1 d . . .
C12 C 1.1259(3) -0.2018(2) 0.66923(12) 0.0310(5) Uani 1 1 d . . .
H12 H 1.0389 -0.2322 0.6892 0.037 Uiso 1 1 calc R . .
C13 C 1.2075(3) -0.2328(2) 0.60795(12) 0.0332(6) Uani 1 1 d . . .
H13 H 1.1771 -0.2855 0.5864 0.040 Uiso 1 1 calc R . .
C14 C 1.0803(3) -0.0881(2) 0.76439(12) 0.0288(5) Uani 1 1 d . . .
C15 C 1.0030(3) -0.05509(19) 0.81461(11) 0.0257(5) Uani 1 1 d . . .
C16 C 0.9092(3) -0.02370(18) 0.87751(11) 0.0226(5) Uani 1 1 d . . .
C17 C 0.9231(2) 0.06766(18) 0.90880(10) 0.0204(5) Uani 1 1 d . . .
C18 C 0.8352(2) 0.09034(17) 0.97177(10) 0.0199(4) Uani 1 1 d . . .
C19 C 0.7331(2) 0.02345(18) 1.00267(10) 0.0217(5) Uani 1 1 d . . .
C20 C 0.7183(3) -0.06564(19) 0.97010(11) 0.0256(5) Uani 1 1 d . . .
H20 H 0.6474 -0.1100 0.9906 0.031 Uiso 1 1 calc R . .
C21 C 0.8054(3) -0.08909(19) 0.90882(11) 0.0251(5) Uani 1 1 d . . .
H21 H 0.7952 -0.1500 0.8875 0.030 Uiso 1 1 calc R . .
C22 C 0.6445(3) 0.04160(18) 1.06818(11) 0.0237(5) Uani 1 1 d . . .
C23 C 0.5701(3) 0.0518(2) 1.12215(12) 0.0279(5) Uani 1 1 d . . .
C24 C 0.4791(3) 0.0652(2) 1.18742(11) 0.0293(5) Uani 1 1 d . . .
C25 C 0.4106(3) 0.1701(2) 1.20974(13) 0.0374(6) Uani 1 1 d . . .
H25 H 0.4224 0.2334 1.1816 0.045 Uiso 1 1 calc R . .
C26 C 0.3255(3) 0.1821(2) 1.27290(13) 0.0408(7) Uani 1 1 d . . .
H26 H 0.2776 0.2539 1.2875 0.049 Uiso 1 1 calc R . .
C27 C 0.3087(3) 0.0911(2) 1.31529(12) 0.0354(6) Uani 1 1 d . . .
C28 C 0.3727(3) -0.0134(2) 1.29232(13) 0.0387(6) Uani 1 1 d . . .
H28 H 0.3585 -0.0764 1.3203 0.046 Uiso 1 1 calc R . .
C29 C 0.4568(3) -0.0265(2) 1.22923(12) 0.0360(6) Uani 1 1 d . . .
H29 H 0.4999 -0.0986 1.2141 0.043 Uiso 1 1 calc R . .
C30 C 0.2287(3) 0.1069(3) 1.38207(13) 0.0421(7) Uani 1 1 d . . .
C31 C 0.1651(3) 0.1237(3) 1.43732(13) 0.0417(7) Uani 1 1 d . . .
C32 C 0.0816(3) 0.1511(2) 1.50213(12) 0.0374(6) Uani 1 1 d . . .
C33 C 0.0593(3) 0.0731(3) 1.55321(13) 0.0387(6) Uani 1 1 d . . .
H33 H 0.1018 -0.0030 1.5469 0.046 Uiso 1 1 calc R . .
C34 C -0.0260(3) 0.1080(3) 1.61356(13) 0.0401(7) Uani 1 1 d . . .
H34 H -0.0419 0.0560 1.6493 0.048 Uiso 1 1 calc R . .
C35 C -0.0870(3) 0.2181(3) 1.62126(13) 0.0432(7) Uani 1 1 d . . .
H35 H -0.1451 0.2408 1.6630 0.052 Uiso 1 1 calc R . .
C36 C 0.0150(3) 0.2605(3) 1.51458(13) 0.0434(7) Uani 1 1 d . . .
H36 H 0.0296 0.3144 1.4798 0.052 Uiso 1 1 calc R . .
C37 C 1.0377(2) 0.13735(18) 0.87473(11) 0.0221(5) Uani 1 1 d . . .
H37A H 1.1198 0.1298 0.9012 0.026 Uiso 1 1 calc R . .
H37B H 1.0888 0.1071 0.8316 0.026 Uiso 1 1 calc R . .
C38 C 0.8518(3) 0.18567(17) 1.00763(10) 0.0204(5) Uani 1 1 d . . .
H38A H 0.7816 0.1884 1.0510 0.024 Uiso 1 1 calc R . .
H38B H 0.9602 0.1721 1.0152 0.024 Uiso 1 1 calc R . .
C39 C 0.8707(3) 0.28890(19) 0.81966(10) 0.0230(5) Uani 1 1 d . . .
C40 C 0.6804(3) 0.36928(18) 0.98814(11) 0.0228(5) Uani 1 1 d . . .
C41 C 0.9258(2) 0.32680(18) 0.91807(10) 0.0207(5) Uani 1 1 d . . .
C42 C 1.0658(3) 0.34564(18) 0.94507(11) 0.0231(5) Uani 1 1 d . . .
C43 C 1.3387(3) 0.3256(2) 0.93029(13) 0.0317(6) Uani 1 1 d . . .
H43A H 1.3295 0.3054 0.9779 0.038 Uiso 1 1 calc R . .
H43B H 1.3470 0.4036 0.9228 0.038 Uiso 1 1 calc R . .
C44 C 1.4794(3) 0.2526(2) 0.89241(13) 0.0345(6) Uani 1 1 d . . .
H44A H 1.4672 0.1762 0.8983 0.052 Uiso 1 1 calc R . .
H44B H 1.5726 0.2578 0.9085 0.052 Uiso 1 1 calc R . .
H44C H 1.4906 0.2762 0.8457 0.052 Uiso 1 1 calc R . .
C45 C 0.8193(3) 0.43345(18) 0.89095(10) 0.0227(5) Uani 1 1 d . . .
C46 C 0.8821(3) 0.53854(19) 0.87112(12) 0.0283(5) Uani 1 1 d . A .
C47 C 1.1084(6) 0.6031(4) 0.8119(2) 0.0373(10) Uani 0.73 1 d P A 1
H47A H 1.0302 0.6630 0.7950 0.045 Uiso 0.73 1 calc PR A 1
H47B H 1.1893 0.5732 0.7743 0.045 Uiso 0.73 1 calc PR A 1
C48 C 1.1798(6) 0.6461(4) 0.8589(2) 0.0474(10) Uani 0.73 1 d P A 1
H48A H 1.1001 0.6711 0.8973 0.071 Uiso 0.73 1 calc PR A 1
H48B H 1.2244 0.7081 0.8377 0.071 Uiso 0.73 1 calc PR A 1
H48C H 1.2625 0.5876 0.8728 0.071 Uiso 0.73 1 calc PR A 1
C47' C 1.0724(17) 0.6283(11) 0.8422(7) 0.044(3) Uani 0.27 1 d P A 2
H47C H 1.0221 0.6783 0.8091 0.053 Uiso 0.27 1 calc PR A 2
H47D H 1.0381 0.6622 0.8853 0.053 Uiso 0.27 1 calc PR A 2
C48' C 1.2474(15) 0.6051(10) 0.8222(6) 0.047(3) Uani 0.27 1 d P A 2
H48D H 1.2948 0.5837 0.8612 0.071 Uiso 0.27 1 calc PR A 2
H48E H 1.2792 0.6715 0.8003 0.071 Uiso 0.27 1 calc PR A 2
H48F H 1.2822 0.5451 0.7920 0.071 Uiso 0.27 1 calc PR A 2
C49 C 0.4573(18) 0.429(2) 0.2701(14) 0.083(4) Uani 0.69 1 d P B 1
H49A H 0.5532 0.3712 0.2633 0.124 Uiso 0.69 1 calc PR B 1
H49B H 0.3698 0.3998 0.2633 0.124 Uiso 0.69 1 calc PR B 1
H49C H 0.4366 0.4533 0.3149 0.124 Uiso 0.69 1 calc PR B 1
O7 O 0.4751(4) 0.5189(3) 0.2250(2) 0.0409(8) Uani 0.69 1 d P B 1
H7 H 0.5024 0.5665 0.2431 0.061 Uiso 0.69 1 calc PR B 1
C49' C 0.503(4) 0.415(5) 0.278(3) 0.083(9) Uani 0.31 1 d P C 2
H49D H 0.5987 0.4324 0.2857 0.124 Uiso 0.31 1 calc PR C 2
H49E H 0.5292 0.3629 0.2433 0.124 Uiso 0.31 1 calc PR C 2
H49F H 0.4503 0.3826 0.3185 0.124 Uiso 0.31 1 calc PR C 2
O7' O 0.4019(14) 0.5143(11) 0.2584(5) 0.077(3) Uani 0.31 1 d P C 2
H7' H 0.4211 0.5239 0.2174 0.115 Uiso 0.31 1 calc PR C 2
C50 C 0.7074(7) 0.5362(5) 0.5245(3) 0.145(3) Uani 1 1 d . . .
H50A H 0.6325 0.6070 0.5307 0.217 Uiso 1 1 calc R . .
H50B H 0.6526 0.4791 0.5197 0.217 Uiso 1 1 calc R . .
H50C H 0.7860 0.5422 0.4848 0.217 Uiso 1 1 calc R . .
C51 C 0.9677(6) 0.4926(3) 0.3329(2) 0.0848(13) Uani 1 1 d . . .
H51A H 0.9277 0.5451 0.3676 0.127 Uiso 1 1 calc R . .
H51B H 0.8802 0.4759 0.3174 0.127 Uiso 1 1 calc R . .
H51C H 1.0336 0.5249 0.2963 0.127 Uiso 1 1 calc R . .
N1 N 1.5861(3) -0.3425(2) 0.29058(11) 0.0411(6) Uani 1 1 d . . .
N2 N -0.0687(3) 0.2952(2) 1.57269(11) 0.0457(6) Uani 1 1 d . . .
N3 N 0.9700(2) 0.25453(15) 0.86437(8) 0.0206(4) Uani 1 1 d . . .
N4 N 0.8158(2) 0.29126(15) 0.97235(9) 0.0212(4) Uani 1 1 d . . .
N5 N 0.7917(2) 0.39403(16) 0.83203(9) 0.0254(4) Uani 1 1 d . . .
H5 H 0.7298 0.4343 0.8068 0.030 Uiso 1 1 calc R . .
N6 N 0.6852(2) 0.45494(16) 0.94269(9) 0.0272(4) Uani 1 1 d . . .
H6 H 0.6138 0.5169 0.9448 0.033 Uiso 1 1 calc R . .
O1 O 0.8621(2) 0.23389(14) 0.77633(8) 0.0320(4) Uani 1 1 d . . .
O2 O 0.57527(19) 0.36116(13) 1.03439(8) 0.0300(4) Uani 1 1 d . . .
O3 O 1.0461(2) 0.38506(16) 0.99672(9) 0.0371(4) Uani 1 1 d . . .
O4 O 1.20255(18) 0.30981(14) 0.90691(8) 0.0276(4) Uani 1 1 d . . .
O5 O 0.7978(2) 0.62806(15) 0.87468(10) 0.0449(5) Uani 1 1 d . . .
O6 O 1.0333(2) 0.51574(16) 0.84630(10) 0.0448(5) Uani 1 1 d . . .
O8 O 0.7803(5) 0.5080(3) 0.5788(2) 0.1189(13) Uani 1 1 d . . .
H8 H 0.8286 0.4417 0.5776 0.178 Uiso 1 1 calc R . .
O9 O 1.0550(4) 0.3965(2) 0.35733(16) 0.0820(8) Uani 1 1 d . . .
H9A H 1.1144 0.4123 0.3795 0.123 Uiso 1 1 calc R . .

loop_
_atom_site_aniso_label
_atom_site_aniso_U_11
_atom_site_aniso_U_22
_atom_site_aniso_U_33
_atom_site_aniso_U_23
_atom_site_aniso_U_13
_atom_site_aniso_U_12
C1 0.0364(14) 0.0563(18) 0.0220(13) -0.0088(12) 0.0023(11) -0.0087(13)
C2 0.0329(14) 0.0516(17) 0.0313(14) -0.0031(12) 0.0002(11) -0.0119(12)
C3 0.0353(14) 0.0451(16) 0.0286(13) -0.0087(12) -0.0044(11) -0.0095(12)
C4 0.0315(13) 0.0445(15) 0.0250(13) -0.0095(11) 0.0002(10) -0.0039(11)
C5 0.0343(14) 0.0566(18) 0.0304(14) -0.0087(13) 0.0004(11) -0.0166(13)
C6 0.0353(14) 0.0509(17) 0.0280(14) -0.0101(12) -0.0007(11) -0.0080(12)
C7 0.0363(14) 0.0473(17) 0.0340(15) -0.0103(13) -0.0008(12) -0.0073(12)
C8 0.0329(13) 0.0416(15) 0.0237(12) -0.0103(11) -0.0009(10) -0.0005(11)
C9 0.0307(14) 0.0590(19) 0.0329(14) -0.0107(13) 0.0022(11) -0.0138(13)
C10 0.0369(14) 0.0462(16) 0.0307(14) -0.0126(12) -0.0026(11) -0.0106(12)
C11 0.0294(12) 0.0314(13) 0.0217(12) -0.0058(10) -0.0010(10) -0.0022(10)
C12 0.0329(13) 0.0334(13) 0.0257(12) -0.0048(10) -0.0015(10) -0.0074(11)
C13 0.0391(14) 0.0333(14) 0.0272(13) -0.0089(11) -0.0046(11) -0.0061(11)
C14 0.0315(13) 0.0274(12) 0.0265(13) -0.0029(10) -0.0024(10) -0.0062(10)
C15 0.0304(12) 0.0203(11) 0.0268(12) -0.0033(9) -0.0058(10) -0.0050(9)
C16 0.0244(11) 0.0224(11) 0.0191(11) -0.0029(9) -0.0042(9) -0.0002(9)
C17 0.0209(11) 0.0199(11) 0.0180(11) -0.0022(8) -0.0030(8) 0.0003(9)
C18 0.0206(10) 0.0187(11) 0.0190(11) -0.0019(9) -0.0055(8) 0.0003(8)
C19 0.0214(11) 0.0232(11) 0.0183(11) 0.0006(9) -0.0047(8) -0.0005(9)
C20 0.0266(12) 0.0235(12) 0.0268(12) 0.0019(10) -0.0037(9) -0.0080(9)
C21 0.0301(12) 0.0236(12) 0.0232(12) -0.0047(9) -0.0067(9) -0.0058(10)
C22 0.0230(11) 0.0219(11) 0.0259(12) 0.0036(9) -0.0046(9) -0.0064(9)
C23 0.0266(12) 0.0281(13) 0.0272(13) -0.0010(10) -0.0040(10) -0.0033(10)
C24 0.0272(12) 0.0391(14) 0.0209(12) -0.0034(10) -0.0031(9) -0.0061(11)
C25 0.0415(15) 0.0368(15) 0.0282(13) 0.0001(11) -0.0017(11) -0.0023(12)
C26 0.0414(15) 0.0419(16) 0.0324(14) -0.0120(12) 0.0012(12) 0.0009(12)
C27 0.0287(13) 0.0541(17) 0.0221(12) -0.0046(12) -0.0002(10) -0.0095(12)
C28 0.0421(15) 0.0441(16) 0.0286(14) 0.0005(12) 0.0001(11) -0.0140(13)
C29 0.0400(15) 0.0377(15) 0.0275(13) -0.0046(11) 0.0019(11) -0.0089(12)
C30 0.0337(14) 0.0623(19) 0.0296(14) -0.0061(13) -0.0017(11) -0.0117(13)
C31 0.0357(14) 0.065(2) 0.0243(14) -0.0067(13) -0.0009(11) -0.0138(14)
C32 0.0294(13) 0.0566(18) 0.0275(13) -0.0091(12) -0.0025(10) -0.0116(12)
C33 0.0343(14) 0.0514(17) 0.0315(14) -0.0035(12) -0.0044(11) -0.0124(13)
C34 0.0386(15) 0.0588(19) 0.0235(13) 0.0036(12) -0.0058(11) -0.0145(14)
C35 0.0367(15) 0.073(2) 0.0190(13) -0.0073(13) -0.0017(11) -0.0107(14)
C36 0.0510(17) 0.0556(19) 0.0251(14) 0.0016(13) -0.0062(12) -0.0171(15)
C37 0.0204(11) 0.0235(11) 0.0187(11) -0.0045(9) 0.0020(8) -0.0011(9)
C38 0.0238(11) 0.0215(11) 0.0140(10) -0.0006(8) -0.0014(8) -0.0034(9)
C39 0.0225(11) 0.0297(12) 0.0167(11) 0.0001(9) 0.0003(9) -0.0093(9)
C40 0.0247(11) 0.0232(11) 0.0205(11) -0.0059(9) -0.0043(9) -0.0032(9)
C41 0.0227(11) 0.0203(11) 0.0178(11) -0.0010(9) -0.0020(9) -0.0036(9)
C42 0.0276(12) 0.0189(11) 0.0221(12) 0.0002(9) -0.0045(9) -0.0041(9)
C43 0.0302(13) 0.0297(13) 0.0406(14) -0.0022(11) -0.0122(11) -0.0123(11)
C44 0.0269(13) 0.0439(15) 0.0363(14) -0.0007(12) -0.0062(11) -0.0155(11)
C45 0.0253(11) 0.0235(12) 0.0192(11) -0.0004(9) -0.0050(9) -0.0046(9)
C46 0.0368(14) 0.0236(12) 0.0272(12) 0.0029(10) -0.0125(10) -0.0077(11)
C47 0.035(2) 0.042(3) 0.034(3) 0.008(2) 0.004(2) -0.019(2)
C48 0.068(3) 0.048(3) 0.034(2) -0.003(2) -0.004(2) -0.032(2)
C47' 0.049(8) 0.042(7) 0.036(8) 0.003(6) 0.012(6) -0.019(6)
C48' 0.068(8) 0.048(7) 0.034(6) -0.003(5) -0.004(6) -0.032(6)
C49 0.048(9) 0.064(8) 0.132(10) 0.002(6) -0.011(8) -0.012(8)
O7 0.045(2) 0.0326(17) 0.053(2) -0.0094(17) -0.0268(16) -0.0047(15)
C49' 0.048(19) 0.064(15) 0.13(2) 0.002(13) -0.011(16) -0.012(16)
O7' 0.082(8) 0.073(7) 0.068(7) -0.015(6) -0.043(6) 0.027(6)
C50 0.138(5) 0.122(5) 0.190(7) 0.066(5) -0.106(5) -0.026(4)
C51 0.117(4) 0.059(2) 0.084(3) 0.002(2) -0.034(3) -0.021(2)
N1 0.0407(13) 0.0546(15) 0.0296(12) -0.0129(11) -0.0016(10) -0.0136(11)
N2 0.0527(15) 0.0535(15) 0.0285(12) -0.0097(11) -0.0051(11) -0.0059(12)
N3 0.0220(9) 0.0227(10) 0.0164(9) -0.0029(7) -0.0006(7) -0.0052(8)
N4 0.0222(9) 0.0199(9) 0.0189(9) -0.0022(7) -0.0007(7) -0.0018(7)
N5 0.0283(10) 0.0256(10) 0.0223(10) 0.0009(8) -0.0101(8) -0.0026(8)
N6 0.0276(10) 0.0218(10) 0.0254(10) 0.0009(8) 0.0001(8) 0.0029(8)
O1 0.0370(10) 0.0386(10) 0.0212(8) -0.0091(7) -0.0050(7) -0.0071(8)
O2 0.0273(9) 0.0298(9) 0.0244(9) -0.0008(7) 0.0047(7) 0.0020(7)
O3 0.0358(10) 0.0446(11) 0.0338(10) -0.0167(8) -0.0049(8) -0.0099(8)
O4 0.0223(8) 0.0371(9) 0.0253(8) -0.0047(7) -0.0045(7) -0.0088(7)
O5 0.0488(12) 0.0255(10) 0.0596(13) 0.0044(9) -0.0135(10) -0.0063(9)
O6 0.0350(10) 0.0389(11) 0.0608(13) 0.0178(9) -0.0089(9) -0.0170(8)
O8 0.142(3) 0.067(2) 0.149(3) -0.020(2) -0.073(3) 0.022(2)
O9 0.092(2) 0.0505(15) 0.104(2) -0.0009(15) -0.0164(17) -0.0186(14)

loop_
_atom_type_symbol
_atom_type_description
_atom_type_scat_dispersion_real
_atom_type_scat_dispersion_imag
_atom_type_scat_source
C C 0.0033 0.0016 'International Tables Vol C Tables 4.2.6.8 and 6.1.1.4'
H H 0.0000 0.0000 'International Tables Vol C Tables 4.2.6.8 and 6.1.1.4'
N N 0.0061 0.0033 'International Tables Vol C Tables 4.2.6.8 and 6.1.1.4'
O O 0.0106 0.0060 'International Tables Vol C Tables 4.2.6.8 and 6.1.1.4'

loop_
_geom_angle_atom_site_label_1
_geom_angle_atom_site_label_2
_geom_angle_atom_site_label_3
_geom_angle
N1 C1 C2 123.0(2)
N1 C1 H1 118.5
C2 C1 H1 118.5
C3 C2 C1 119.1(2)
C3 C2 H2 120.4
C1 C2 H2 120.4
C2 C3 C4 119.0(2)
C2 C3 H3 120.5
C4 C3 H3 120.5
C5 C4 C3 117.5(2)
C5 C4 C6 121.5(2)
C3 C4 C6 121.1(2)
N1 C5 C4 123.7(2)
N1 C5 H5A 118.1
C4 C5 H5A 118.1
C7 C6 C4 177.7(3)
C6 C7 C8 178.8(3)
C13 C8 C9 118.6(2)
C13 C8 C7 121.2(2)
C9 C8 C7 120.2(2)
C10 C9 C8 120.5(2)
C10 C9 H9 119.7
C8 C9 H9 119.7
C9 C10 C11 120.6(2)
C9 C10 H10 119.7
C11 C10 H10 119.7
C12 C11 C10 119.0(2)
C12 C11 C14 120.6(2)
C10 C11 C14 120.4(2)
C13 C12 C11 120.3(2)
C13 C12 H12 119.9
C11 C12 H12 119.9
C12 C13 C8 121.0(2)
C12 C13 H13 119.5
C8 C13 H13 119.5
C15 C14 C11 178.0(3)
C14 C15 C16 175.5(3)
C21 C16 C17 119.9(2)
C21 C16 C15 118.1(2)
C17 C16 C15 122.0(2)
C18 C17 C16 119.4(2)
C18 C17 C37 121.11(19)
C16 C17 C37 119.46(18)
C19 C18 C17 120.0(2)
C19 C18 C38 119.37(18)
C17 C18 C38 120.61(19)
C18 C19 C20 119.7(2)
C18 C19 C22 121.8(2)
C20 C19 C22 118.4(2)
C21 C20 C19 120.5(2)
C21 C20 H20 119.7
C19 C20 H20 119.7
C20 C21 C16 120.4(2)
C20 C21 H21 119.8
C16 C21 H21 119.8
C23 C22 C19 177.0(2)
C22 C23 C24 179.5(3)
C25 C24 C29 118.9(2)
C25 C24 C23 120.4(2)
C29 C24 C23 120.7(2)
C26 C25 C24 119.9(3)
C26 C25 H25 120.0
C24 C25 H25 120.0
C25 C26 C27 121.2(3)
C25 C26 H26 119.4
C27 C26 H26 119.4
C26 C27 C28 118.8(2)
C26 C27 C30 119.6(3)
C28 C27 C30 121.6(3)
C29 C28 C27 120.6(3)
C29 C28 H28 119.7
C27 C28 H28 119.7
C28 C29 C24 120.5(2)
C28 C29 H29 119.7
C24 C29 H29 119.7
C31 C30 C27 177.2(3)
C30 C31 C32 175.9(3)
C36 C32 C33 117.5(2)
C36 C32 C31 119.0(3)
C33 C32 C31 123.5(3)
C34 C33 C32 119.0(3)
C34 C33 H33 120.5
C32 C33 H33 120.5
C35 C34 C33 119.4(3)
C35 C34 H34 120.3
C33 C34 H34 120.3
N2 C35 C34 123.0(2)
N2 C35 H35 118.5
C34 C35 H35 118.5
N2 C36 C32 124.1(3)
N2 C36 H36 117.9
C32 C36 H36 117.9
N3 C37 C17 115.39(17)
N3 C37 H37A 108.4
C17 C37 H37A 108.4
N3 C37 H37B 108.4
C17 C37 H37B 108.4
H37A C37 H37B 107.5
N4 C38 C18 113.30(17)
N4 C38 H38A 108.9
C18 C38 H38A 108.9
N4 C38 H38B 108.9
C18 C38 H38B 108.9
H38A C38 H38B 107.7
O1 C39 N5 127.2(2)
O1 C39 N3 124.6(2)
N5 C39 N3 108.13(18)
O2 C40 N6 127.0(2)
O2 C40 N4 125.3(2)
N6 C40 N4 107.68(19)
N3 C41 N4 113.18(18)
N3 C41 C42 113.97(17)
N4 C41 C42 108.55(17)
N3 C41 C45 103.95(17)
N4 C41 C45 100.82(16)
C42 C41 C45 115.72(18)
O3 C42 O4 125.7(2)
O3 C42 C41 120.8(2)
O4 C42 C41 113.51(18)
O4 C43 C44 107.09(19)
O4 C43 H43A 110.3
C44 C43 H43A 110.3
O4 C43 H43B 110.3
C44 C43 H43B 110.3
H43A C43 H43B 108.6
C43 C44 H44A 109.5
C43 C44 H44B 109.5
H44A C44 H44B 109.5
C43 C44 H44C 109.5
H44A C44 H44C 109.5
H44B C44 H44C 109.5
N6 C45 N5 114.68(19)
N6 C45 C46 109.95(19)
N5 C45 C46 107.79(18)
N6 C45 C41 103.26(17)
N5 C45 C41 101.14(17)
C46 C45 C41 120.08(19)
O5 C46 O6 126.3(2)
O5 C46 C45 121.7(2)
O6 C46 C45 111.8(2)
O6 C47 C48 108.2(4)
O6 C47 H47A 110.1
C48 C47 H47A 110.1
O6 C47 H47B 110.1
C48 C47 H47B 110.1
H47A C47 H47B 108.4
C48' C47' O6 104.2(10)
C48' C47' H47C 110.9
O6 C47' H47C 110.9
C48' C47' H47D 110.9
O6 C47' H47D 110.9
H47C C47' H47D 108.9
C47' C48' H48D 109.5
C47' C48' H48E 109.5
H48D C48' H48E 109.5
C47' C48' H48F 109.5
H48D C48' H48F 109.5
H48E C48' H48F 109.5
O7' C49' H49D 109.5
O7' C49' H49E 109.5
H49D C49' H49E 109.5
O7' C49' H49F 109.5
H49D C49' H49F 109.5
H49E C49' H49F 109.5
C49' O7' H7' 109.5
O8 C50 H50A 109.5
O8 C50 H50B 109.5
H50A C50 H50B 109.5
O8 C50 H50C 109.5
H50A C50 H50C 109.5
H50B C50 H50C 109.5
O9 C51 H51A 109.5
O9 C51 H51B 109.5
H51A C51 H51B 109.5
O9 C51 H51C 109.5
H51A C51 H51C 109.5
H51B C51 H51C 109.5
C1 N1 C5 117.7(2)
C35 N2 C36 117.0(3)
C39 N3 C41 110.33(17)
C39 N3 C37 120.02(18)
C41 N3 C37 120.81(17)
C40 N4 C38 124.40(18)
C40 N4 C41 113.33(18)
C38 N4 C41 122.19(17)
C39 N5 C45 113.52(18)
C39 N5 H5 123.2
C45 N5 H5 123.2
C40 N6 C45 112.71(18)
C40 N6 H6 123.6
C45 N6 H6 123.6
C42 O4 C43 115.65(18)
C46 O6 C47 120.0(3)
C46 O6 C47' 101.9(5)
C47 O6 C47' 27.6(4)
C50 O8 H8 109.5
C51 O9 H9A 109.5

loop_
_geom_bond_atom_site_label_1
_geom_bond_atom_site_label_2
_geom_bond_distance
C1 N1 1.335(3)
C1 C2 1.378(4)
C1 H1 0.9500
C2 C3 1.377(3)
C2 H2 0.9500
C3 C4 1.398(4)
C3 H3 0.9500
C4 C5 1.387(4)
C4 C6 1.429(3)
C5 N1 1.335(3)
C5 H5A 0.9500
C6 C7 1.199(4)
C7 C8 1.431(3)
C8 C13 1.392(4)
C8 C9 1.401(4)
C9 C10 1.374(4)
C9 H9 0.9500
C10 C11 1.398(4)
C10 H10 0.9500
C11 C12 1.394(3)
C11 C14 1.443(3)
C12 C13 1.378(3)
C12 H12 0.9500
C13 H13 0.9500
C14 C15 1.184(3)
C15 C16 1.441(3)
C16 C21 1.402(3)
C16 C17 1.412(3)
C17 C18 1.404(3)
C17 C37 1.523(3)
C18 C19 1.402(3)
C18 C38 1.519(3)
C19 C20 1.406(3)
C19 C22 1.443(3)
C20 C21 1.373(3)
C20 H20 0.9500
C21 H21 0.9500
C22 C23 1.187(3)
C23 C24 1.439(3)
C24 C25 1.392(4)
C24 C29 1.397(4)
C25 C26 1.383(4)
C25 H25 0.9500
C26 C27 1.386(4)
C26 H26 0.9500
C27 C28 1.387(4)
C27 C30 1.439(3)
C28 C29 1.380(3)
C28 H28 0.9500
C29 H29 0.9500
C30 C31 1.191(4)
C31 C32 1.435(3)
C32 C36 1.385(4)
C32 C33 1.386(4)
C33 C34 1.384(4)
C33 H33 0.9500
C34 C35 1.368(4)
C34 H34 0.9500
C35 N2 1.339(4)
C35 H35 0.9500
C36 N2 1.341(3)
C36 H36 0.9500
C37 N3 1.461(3)
C37 H37A 0.9900
C37 H37B 0.9900
C38 N4 1.446(3)
C38 H38A 0.9900
C38 H38B 0.9900
C39 O1 1.213(3)
C39 N5 1.360(3)
C39 N3 1.389(3)
C40 O2 1.218(3)
C40 N6 1.360(3)
C40 N4 1.371(3)
C41 N3 1.441(3)
C41 N4 1.449(3)
C41 C42 1.552(3)
C41 C45 1.576(3)
C42 O3 1.191(3)
C42 O4 1.324(3)
C43 O4 1.466(3)
C43 C44 1.498(4)
C43 H43A 0.9900
C43 H43B 0.9900
C44 H44A 0.9800
C44 H44B 0.9800
C44 H44C 0.9800
C45 N6 1.435(3)
C45 N5 1.455(3)
C45 C46 1.536(3)
C46 O5 1.194(3)
C46 O6 1.324(3)
C47 O6 1.467(5)
C47 C48 1.478(6)
C47 H47A 0.9900
C47 H47B 0.9900
C48 H48A 0.9800
C48 H48B 0.9800
C48 H48C 0.9800
C47' C48' 1.506(19)
C47' O6 1.519(14)
C47' H47C 0.9900
C47' H47D 0.9900
C48' H48D 0.9800
C48' H48E 0.9800
C48' H48F 0.9800
C49 O7 1.41(2)
C49 H49A 0.9800
C49 H49B 0.9800
C49 H49C 0.9800
O7 H7 0.8400
C49' O7' 1.43(4)
C49' H49D 0.9800
C49' H49E 0.9800
C49' H49F 0.9800
O7' H7' 0.8400
C50 O8 1.397(6)
C50 H50A 0.9800
C50 H50B 0.9800
C50 H50C 0.9800
C51 O9 1.385(5)
C51 H51A 0.9800
C51 H51B 0.9800
C51 H51C 0.9800
N5 H5 0.8800
N6 H6 0.8800
O8 H8 0.8400
O9 H9A 0.8400

loop_
_geom_hbond_atom_site_label_D
_geom_hbond_atom_site_label_H
_geom_hbond_atom_site_label_A
_geom_hbond_distance_DH
_geom_hbond_distance_HA
_geom_hbond_distance_DA
_geom_hbond_angle_DHA
_geom_hbond_site_symmetry_A
C48 H48A O3 0.98 2.46 3.311(5) 145.5 2_767
C35 H35 O1 0.95 2.37 3.190(3) 144.4 1_456
C2 H2 O1 0.95 2.54 3.402(3) 151.1 2_856
O9 H9A O8 0.84 1.90 2.709(5) 162.5 2_766
O8 H8 N2 0.84 1.85 2.689(4) 177.9 1_654
O7 H7 N1 0.84 1.94 2.775(4) 171.2 1_465
N6 H6 O2 0.88 2.00 2.866(2) 167.1 2_667
N5 H5 O7 0.88 2.02 2.834(4) 152.8 2_666

loop_
_geom_torsion_atom_site_label_1
_geom_torsion_atom_site_label_2
_geom_torsion_atom_site_label_3
_geom_torsion_atom_site_label_4
_geom_torsion
N1 C1 C2 C3 -0.5(4)
C1 C2 C3 C4 0.4(4)
C2 C3 C4 C5 -0.3(4)
C2 C3 C4 C6 -179.5(3)
C3 C4 C5 N1 0.1(4)
C6 C4 C5 N1 179.3(3)
C5 C4 C6 C7 160(8)
C3 C4 C6 C7 -21(8)
C4 C6 C7 C8 73(17)
C6 C7 C8 C13 131(14)
C6 C7 C8 C9 -47(14)
C13 C8 C9 C10 -2.4(4)
C7 C8 C9 C10 175.9(3)
C8 C9 C10 C11 0.3(4)
C9 C10 C11 C12 1.6(4)
C9 C10 C11 C14 -175.9(3)
C10 C11 C12 C13 -1.2(4)
C14 C11 C12 C13 176.3(2)
C11 C12 C13 C8 -1.1(4)
C9 C8 C13 C12 2.8(4)
C7 C8 C13 C12 -175.4(3)
C12 C11 C14 C15 -75(8)
C10 C11 C14 C15 102(8)
C11 C14 C15 C16 125(7)
C14 C15 C16 C21 -34(3)
C14 C15 C16 C17 144(3)
C21 C16 C17 C18 1.5(3)
C15 C16 C17 C18 -176.3(2)
C21 C16 C17 C37 179.2(2)
C15 C16 C17 C37 1.5(3)
C16 C17 C18 C19 -0.9(3)
C37 C17 C18 C19 -178.56(19)
C16 C17 C18 C38 177.90(19)
C37 C17 C18 C38 0.2(3)
C17 C18 C19 C20 -0.6(3)
C38 C18 C19 C20 -179.34(19)
C17 C18 C19 C22 177.9(2)
C38 C18 C19 C22 -0.8(3)
C18 C19 C20 C21 1.4(3)
C22 C19 C20 C21 -177.2(2)
C19 C20 C21 C16 -0.7(3)
C17 C16 C21 C20 -0.7(3)
C15 C16 C21 C20 177.1(2)
C18 C19 C22 C23 -166(5)
C20 C19 C22 C23 13(5)
C19 C22 C23 C24 -128(34)
C22 C23 C24 C25 -27(35)
C22 C23 C24 C29 152(35)
C29 C24 C25 C26 1.5(4)
C23 C24 C25 C26 -179.0(2)
C24 C25 C26 C27 1.1(4)
C25 C26 C27 C28 -3.1(4)
C25 C26 C27 C30 175.6(3)
C26 C27 C28 C29 2.5(4)
C30 C27 C28 C29 -176.2(3)
C27 C28 C29 C24 0.1(4)
C25 C24 C29 C28 -2.1(4)
C23 C24 C29 C28 178.4(2)
C26 C27 C30 C31 -37(7)
C28 C27 C30 C31 142(7)
C27 C30 C31 C32 70(9)
C30 C31 C32 C36 -27(5)
C30 C31 C32 C33 151(4)
C36 C32 C33 C34 -0.6(4)
C31 C32 C33 C34 -178.6(3)
C32 C33 C34 C35 0.5(4)
C33 C34 C35 N2 0.1(4)
C33 C32 C36 N2 0.2(4)
C31 C32 C36 N2 178.3(3)
C18 C17 C37 N3 -59.3(3)
C16 C17 C37 N3 123.0(2)
C19 C18 C38 N4 -122.3(2)
C17 C18 C38 N4 58.9(3)
N3 C41 C42 O3 -165.2(2)
N4 C41 C42 O3 -38.1(3)
C45 C41 C42 O3 74.4(3)
N3 C41 C42 O4 12.1(3)
N4 C41 C42 O4 139.24(18)
C45 C41 C42 O4 -108.3(2)
N3 C41 C45 N6 131.54(18)
N4 C41 C45 N6 14.1(2)
C42 C41 C45 N6 -102.7(2)
N3 C41 C45 N5 12.6(2)
N4 C41 C45 N5 -104.80(18)
C42 C41 C45 N5 138.36(18)
N3 C41 C45 C46 -105.7(2)
N4 C41 C45 C46 136.9(2)
C42 C41 C45 C46 20.1(3)
N6 C45 C46 O5 -31.3(3)
N5 C45 C46 O5 94.3(3)
C41 C45 C46 O5 -150.8(2)
N6 C45 C46 O6 153.2(2)
N5 C45 C46 O6 -81.2(2)
C41 C45 C46 O6 33.7(3)
C2 C1 N1 C5 0.4(4)
C4 C5 N1 C1 -0.2(4)
C34 C35 N2 C36 -0.6(4)
C32 C36 N2 C35 0.4(4)
O1 C39 N3 C41 -166.2(2)
N5 C39 N3 C41 15.8(2)
O1 C39 N3 C37 -18.6(3)
N5 C39 N3 C37 163.44(18)
N4 C41 N3 C39 90.8(2)
C42 C41 N3 C39 -144.51(18)
C45 C41 N3 C39 -17.7(2)
N4 C41 N3 C37 -56.6(2)
C42 C41 N3 C37 68.1(2)
C45 C41 N3 C37 -165.02(18)
C17 C37 N3 C39 -69.0(2)
C17 C37 N3 C41 75.2(2)
O2 C40 N4 C38 1.8(3)
N6 C40 N4 C38 -177.41(19)
O2 C40 N4 C41 -175.1(2)
N6 C40 N4 C41 5.7(3)
C18 C38 N4 C40 104.3(2)
C18 C38 N4 C41 -79.1(2)
N3 C41 N4 C40 -122.9(2)
C42 C41 N4 C40 109.5(2)
C45 C41 N4 C40 -12.5(2)
N3 C41 N4 C38 60.1(3)
C42 C41 N4 C38 -67.5(2)
C45 C41 N4 C38 170.48(18)
O1 C39 N5 C45 175.4(2)
N3 C39 N5 C45 -6.7(2)
N6 C45 N5 C39 -114.4(2)
C46 C45 N5 C39 122.8(2)
C41 C45 N5 C39 -4.0(2)
O2 C40 N6 C45 -174.2(2)
N4 C40 N6 C45 5.1(3)
N5 C45 N6 C40 96.7(2)
C46 C45 N6 C40 -141.7(2)
C41 C45 N6 C40 -12.4(2)
O3 C42 O4 C43 -2.8(3)
C41 C42 O4 C43 -179.95(18)
C44 C43 O4 C42 163.9(2)
O5 C46 O6 C47 -8.1(4)
C45 C46 O6 C47 167.1(3)
O5 C46 O6 C47' 14.4(7)
C45 C46 O6 C47' -170.4(6)
C48 C47 O6 C46 96.6(4)
C48 C47 O6 C47' 42.7(14)
C48' C47' O6 C46 173.1(8)
C48' C47' O6 C47 -52.5(11)
